data_7212189
loop_
_publ_author_name
'Ma, Cheng-Bing'
'Hu, Ming-Qiang'
'Chen, Hui'
'Wang, Mei'
'Zhang, Chun-Xia'
'Chen, Chang-Neng'
'Liu, Qiu-Tian'

_publ_section_title
;
 A trimanganese cluster-based 2D layer framework with facile
 single-crystal-to-single-crystal transformation to afford a 1D chain
 structure
;
_journal_issue 5
_journal_name_full CrystEngComm
_journal_page_first 1467
_journal_paper_doi 10.1039/b921483f
_journal_volume 12
_journal_year 2010
_chemical_formula_sum 'C44 H32 Mn3 N4 O14'
_chemical_formula_weight 1005.56
_chemical_name_systematic
;
?
;
_space_group_IT_number 2
_symmetry_cell_setting triclinic
_symmetry_space_group_name_Hall '-P 1'
_symmetry_space_group_name_H-M 'P -1'
_atom_sites_solution_hydrogens geom
_atom_sites_solution_primary direct
_atom_sites_solution_secondary difmap
_audit_creation_method SHELXL-97
_cell_angle_alpha 68.476(6)
_cell_angle_beta 82.789(7)
_cell_angle_gamma 71.747(5)
_cell_formula_units_Z 2
_cell_length_a 9.782(2)
_cell_length_b 13.609(3)
_cell_length_c 17.742(3)
_cell_measurement_reflns_used 4735
_cell_measurement_temperature 293(2)
_cell_measurement_theta_max 27.48
_cell_measurement_theta_min 2.19
_cell_volume 2086.5(7)
_computing_cell_refinement 'Siemens SMART & SAINT'
_computing_data_collection 'Siemens SMART'
_computing_data_reduction 'Siemens XPREP'
_computing_molecular_graphics 'Bruker SHELXTL'
_computing_publication_material 'Bruker SHELXTL'
_computing_structure_refinement 'Siemens SHELXTL'
_computing_structure_solution 'Siemens SHELXTL'
_diffrn_ambient_temperature 293(2)
_diffrn_measured_fraction_theta_full 0.988
_diffrn_measured_fraction_theta_max 0.988
_diffrn_measurement_device_type 'Bruker P4'
_diffrn_measurement_method '\w scans'
_diffrn_radiation_monochromator graphite
_diffrn_radiation_source 'fine-focus sealed tube'
_diffrn_radiation_type MoK\a
_diffrn_radiation_wavelength 0.71073
_diffrn_reflns_av_R_equivalents 0.0242
_diffrn_reflns_av_sigmaI/netI 0.0526
_diffrn_reflns_limit_h_max 12
_diffrn_reflns_limit_h_min -12
_diffrn_reflns_limit_k_max 14
_diffrn_reflns_limit_k_min -17
_diffrn_reflns_limit_l_max 17
_diffrn_reflns_limit_l_min -23
_diffrn_reflns_number 16444
_diffrn_reflns_theta_full 27.48
_diffrn_reflns_theta_max 27.48
_diffrn_reflns_theta_min 2.19
_diffrn_standards_decay_% none
_diffrn_standards_interval_count none
_diffrn_standards_interval_time none
_diffrn_standards_number none
_exptl_absorpt_coefficient_mu 0.970
_exptl_absorpt_correction_T_max .910
_exptl_absorpt_correction_T_min .790
_exptl_absorpt_correction_type empirical
_exptl_absorpt_process_details 'SADABS (Sheldrick, 1996)'
_exptl_crystal_colour yellow
_exptl_crystal_density_diffrn 1.601
_exptl_crystal_density_method 'not measured'
_exptl_crystal_description block
_exptl_crystal_F_000 1022
_exptl_crystal_size_max .25
_exptl_crystal_size_mid .20
_exptl_crystal_size_min .10
_refine_diff_density_max 1.045
_refine_diff_density_min -0.749
_refine_diff_density_rms 0.077
_refine_ls_extinction_method none
_refine_ls_goodness_of_fit_ref 1.006
_refine_ls_hydrogen_treatment constr
_refine_ls_matrix_type full
_refine_ls_number_parameters 589
_refine_ls_number_reflns 9451
_refine_ls_number_restraints 6
_refine_ls_restrained_S_all 1.011
_refine_ls_R_factor_gt 0.0534
_refine_ls_shift/su_max 0.001
_refine_ls_shift/su_mean 0.000
_refine_ls_structure_factor_coef Fsqd
_refine_ls_weighting_details 'calc w=1/[\s^2^(Fo^2^)+(0.0952P)^2^+1.0369P] where P=(Fo^2^+2Fc^2^)/3'
_refine_ls_weighting_scheme calc
_refine_ls_wR_factor_gt 0.1475
_refine_ls_wR_factor_ref 0.1635
_reflns_number_gt 7571
_reflns_number_total 9451
_reflns_threshold_expression >2sigma(I)
_cod_data_source_file b921483f.txt
_cod_data_source_block 1
_cod_depositor_comments
;
The following automatic conversions were performed:

'_symmetry_cell_setting' value 'Triclinic' changed to 'triclinic'
according to /home/saulius/struct/CIF-dictionaries/cif_core.dic
dictionary named 'cif_core.dic' version 2.4.2 from 2011-04-26.

Automatic conversion script
Id: cif_fix_values 1891 2012-01-12 08:04:46Z andrius 
;
_cod_original_sg_symbol_H-M P-1
_cod_database_code 7212189
_refine_ls_r_factor_ref 0.0675

loop_
_symmetry_equiv_pos_as_xyz
'x, y, z'
'-x, -y, -z'

loop_
_atom_site_label
_atom_site_type_symbol
_atom_site_fract_x
_atom_site_fract_y
_atom_site_fract_z
_atom_site_U_iso_or_equiv
_atom_site_adp_type
_atom_site_occupancy
_atom_site_symmetry_multiplicity
_atom_site_calc_flag
_atom_site_refinement_flags
Mn1 Mn 0.92132(5) 0.77268(4) 0.44883(3) 0.02835(13) Uani 1 1 d .
Mn2 Mn 1.0000 0.5000 0.5000 0.02593(15) Uani 1 2 d S
Mn3 Mn 0.55574(5) 0.79466(4) -0.07384(3) 0.03148(14) Uani 1 1 d .
Mn4 Mn 0.5000 1.0000 0.0000 0.03077(16) Uani 1 2 d S
O1 O 0.8269(2) 0.63891(18) 0.52063(14) 0.0348(5) Uani 1 1 d .
O2 O 0.6416(3) 0.7877(2) 0.48369(16) 0.0449(6) Uani 1 1 d .
O1W O 0.9685(7) 0.3964(5) 0.0454(5) 0.210(4) Uani 1 1 d D
H1WA H 0.9856 0.4593 0.0187 0.050 Uiso 1 1 d RD
H1WB H 1.0196 0.3257 0.0697 0.050 Uiso 1 1 d RD
O2W O 0.7283(11) 0.3608(8) 0.1236(6) 0.291(6) Uani 1 1 d D
H2WA H 0.7075 0.3143 0.1084 0.050 Uiso 1 1 d RD
H2WB H 0.8083 0.3739 0.1014 0.050 Uiso 1 1 d RD
O3 O 0.1374(2) 0.5565(2) 0.54599(14) 0.0410(6) Uani 1 1 d .
O4 O 0.1503(2) 0.7266(2) 0.47568(15) 0.0410(6) Uani 1 1 d .
O5 O 0.8521(3) 0.7784(2) 0.33341(15) 0.0470(6) Uani 1 1 d .
O6 O 1.0176(2) 0.6205(2) 0.38349(13) 0.0401(5) Uani 1 1 d .
O7 O 0.5681(3) 0.8415(2) 0.09559(15) 0.0540(7) Uani 1 1 d .
O8 O 0.6112(3) 0.7060(2) 0.04628(15) 0.0515(7) Uani 1 1 d .
O9 O -0.3574(2) 0.9324(2) -0.08324(15) 0.0408(5) Uani 1 1 d .
O10 O -0.1806(3) 0.7992(2) -0.1041(2) 0.0579(7) Uani 1 1 d .
O11 O 0.3489(3) 0.9531(3) -0.05462(17) 0.0605(8) Uani 1 1 d .
O12 O 0.3227(3) 0.8034(3) -0.06321(17) 0.0550(7) Uani 1 1 d .
C1 C 0.5897(3) 0.6163(2) 0.54881(17) 0.0268(6) Uani 1 1 d .
C2 C 0.4486(3) 0.6559(2) 0.52199(18) 0.0287(6) Uani 1 1 d .
H2A H 0.4170 0.7258 0.4830 0.034 Uiso 1 1 calc R
C3 C 0.3549(3) 0.5925(3) 0.55270(18) 0.0292(6) Uani 1 1 d .
C4 C 0.4028(3) 0.4883(3) 0.6122(2) 0.0377(7) Uani 1 1 d .
H4A H 0.3402 0.4453 0.6338 0.045 Uiso 1 1 calc R
C5 C 0.5430(3) 0.4488(3) 0.6392(2) 0.0378(7) Uani 1 1 d .
H5A H 0.5741 0.3798 0.6793 0.045 Uiso 1 1 calc R
C6 C 0.6371(3) 0.5117(3) 0.60670(18) 0.0314(6) Uani 1 1 d .
H6A H 0.7322 0.4840 0.6236 0.038 Uiso 1 1 calc R
C7 C 0.6898(3) 0.6866(3) 0.51473(18) 0.0289(6) Uani 1 1 d .
C8 C 0.2038(3) 0.6280(3) 0.52202(18) 0.0307(6) Uani 1 1 d .
C9 C 0.8887(3) 0.6462(3) 0.26940(18) 0.0326(6) Uani 1 1 d .
C10 C 0.7764(3) 0.7104(2) 0.21568(17) 0.0315(6) Uani 1 1 d .
H10A H 0.7214 0.7786 0.2183 0.038 Uiso 1 1 calc R
C11 C 0.7456(4) 0.6740(3) 0.1584(2) 0.0397(8) Uani 1 1 d .
C12 C 0.8274(6) 0.5716(4) 0.1563(3) 0.0753(16) Uani 1 1 d .
H12A H 0.8073 0.5461 0.1182 0.090 Uiso 1 1 calc R
C13 C 0.9379(7) 0.5073(4) 0.2096(3) 0.091(2) Uani 1 1 d .
H13A H 0.9914 0.4384 0.2077 0.110 Uiso 1 1 calc R
C14 C 0.9696(5) 0.5444(3) 0.2655(3) 0.0588(12) Uani 1 1 d .
H14A H 1.0455 0.5011 0.3009 0.071 Uiso 1 1 calc R
C15 C 0.9212(3) 0.6850(3) 0.33181(18) 0.0327(6) Uani 1 1 d .
C16 C 0.6317(4) 0.7465(3) 0.09565(19) 0.0403(8) Uani 1 1 d .
C17 C -0.1224(3) 0.9558(3) -0.10178(19) 0.0327(6) Uani 1 1 d .
C18 C 0.0225(3) 0.9016(3) -0.08395(18) 0.0335(7) Uani 1 1 d .
H18A H 0.0567 0.8256 -0.0713 0.040 Uiso 1 1 calc R
C19 C 0.1156(3) 0.9602(3) -0.08493(18) 0.0345(7) Uani 1 1 d .
C20 C 0.0656(4) 1.0729(3) -0.1057(2) 0.0469(9) Uani 1 1 d .
H20A H 0.1282 1.1122 -0.1058 0.056 Uiso 1 1 calc R
C21 C -0.0776(4) 1.1287(3) -0.1264(3) 0.0514(9) Uani 1 1 d .
H21A H -0.1095 1.2053 -0.1426 0.062 Uiso 1 1 calc R
C22 C -0.1728(4) 1.0699(3) -0.1229(2) 0.0420(8) Uani 1 1 d .
H22A H -0.2696 1.1065 -0.1345 0.050 Uiso 1 1 calc R
C23 C -0.2232(3) 0.8906(3) -0.09554(19) 0.0353(7) Uani 1 1 d .
C24 C 0.2727(4) 0.9012(4) -0.0652(2) 0.0438(9) Uani 1 1 d .
C25 C 0.8568(4) 1.0092(3) 0.3103(2) 0.0378(7) Uani 1 1 d .
H25A H 0.8780 0.9673 0.2768 0.045 Uiso 1 1 calc R
C26 C 0.8171(4) 1.1243(3) 0.2748(2) 0.0440(8) Uani 1 1 d .
H26A H 0.8115 1.1584 0.2188 0.053 Uiso 1 1 calc R
C27 C 0.7866(4) 1.1854(3) 0.3245(2) 0.0453(8) Uani 1 1 d .
H27A H 0.7598 1.2621 0.3026 0.054 Uiso 1 1 calc R
C28 C 0.7961(4) 1.1321(3) 0.4079(2) 0.0415(8) Uani 1 1 d .
H28A H 0.7769 1.1725 0.4424 0.050 Uiso 1 1 calc R
C29 C 0.8347(3) 1.0173(3) 0.4392(2) 0.0313(6) Uani 1 1 d .
C30 C 0.8457(3) 0.9543(3) 0.5277(2) 0.0325(6) Uani 1 1 d .
C31 C 0.8235(4) 1.0040(3) 0.5859(2) 0.0421(8) Uani 1 1 d .
H31A H 0.7999 1.0804 0.5703 0.051 Uiso 1 1 calc R
C32 C 0.8364(4) 0.9395(4) 0.6667(2) 0.0487(9) Uani 1 1 d .
H32A H 0.8215 0.9718 0.7062 0.058 Uiso 1 1 calc R
C33 C 0.8720(4) 0.8264(4) 0.6884(2) 0.0489(9) Uani 1 1 d .
H33A H 0.8820 0.7812 0.7426 0.059 Uiso 1 1 calc R
C34 C 0.8924(4) 0.7815(3) 0.6279(2) 0.0422(8) Uani 1 1 d .
H34A H 0.9160 0.7052 0.6424 0.051 Uiso 1 1 calc R
C35 C 0.6460(5) 0.5454(4) -0.0647(3) 0.0642(12) Uani 1 1 d .
H35A H 0.6633 0.5298 -0.0106 0.077 Uiso 1 1 calc R
C36 C 0.6568(7) 0.4586(5) -0.0912(5) 0.097(2) Uani 1 1 d .
H36A H 0.6804 0.3859 -0.0556 0.116 Uiso 1 1 calc R
C37 C 0.6320(9) 0.4831(7) -0.1698(6) 0.127(3) Uani 1 1 d .
H37A H 0.6381 0.4268 -0.1891 0.152 Uiso 1 1 calc R
C38 C 0.5974(7) 0.5915(6) -0.2224(4) 0.095(2) Uani 1 1 d .
H38A H 0.5806 0.6080 -0.2767 0.114 Uiso 1 1 calc R
C39 C 0.5880(4) 0.6742(4) -0.1937(3) 0.0546(10) Uani 1 1 d .
C40 C 0.5508(4) 0.7922(4) -0.2456(2) 0.0506(10) Uani 1 1 d .
C41 C 0.5381(4) 0.8316(6) -0.3304(3) 0.0773(18) Uani 1 1 d .
H41A H 0.5551 0.7822 -0.3579 0.093 Uiso 1 1 calc R
C42 C 0.5008(5) 0.9424(7) -0.3723(3) 0.092(2) Uani 1 1 d .
H42A H 0.4940 0.9688 -0.4284 0.110 Uiso 1 1 calc R
C43 C 0.4734(5) 1.0141(5) -0.3318(3) 0.0802(19) Uani 1 1 d .
H43A H 0.4452 1.0898 -0.3595 0.096 Uiso 1 1 calc R
C44 C 0.4884(4) 0.9726(4) -0.2490(3) 0.0595(12) Uani 1 1 d .
H44A H 0.4708 1.0217 -0.2214 0.071 Uiso 1 1 calc R
N1 N 0.8656(3) 0.9571(2) 0.39033(16) 0.0332(6) Uani 1 1 d .
N2 N 0.8795(3) 0.8438(2) 0.54931(16) 0.0340(6) Uani 1 1 d .
N3 N 0.6115(3) 0.6500(3) -0.11474(18) 0.0423(7) Uani 1 1 d .
N4 N 0.5273(3) 0.8639(3) -0.20672(17) 0.0454(7) Uani 1 1 d .

loop_
_atom_site_aniso_label
_atom_site_aniso_U_11
_atom_site_aniso_U_22
_atom_site_aniso_U_33
_atom_site_aniso_U_23
_atom_site_aniso_U_13
_atom_site_aniso_U_12
Mn1 0.0257(2) 0.0289(2) 0.0350(3) -0.01394(18) -0.00474(18) -0.00919(18)
Mn2 0.0216(3) 0.0282(3) 0.0317(3) -0.0108(2) -0.0043(2) -0.0103(2)
Mn3 0.0295(3) 0.0372(3) 0.0324(2) -0.01443(19) -0.00574(18) -0.0111(2)
Mn4 0.0258(3) 0.0353(4) 0.0368(3) -0.0170(3) -0.0053(3) -0.0091(3)
O1 0.0205(10) 0.0371(12) 0.0538(14) -0.0229(10) 0.0031(9) -0.0107(9)
O2 0.0360(13) 0.0346(13) 0.0616(16) -0.0080(11) -0.0084(11) -0.0144(10)
O1W 0.166(6) 0.075(4) 0.343(11) -0.058(5) -0.039(7) 0.025(4)
O2W 0.382(15) 0.253(12) 0.315(13) -0.105(10) 0.038(11) -0.202(11)
O3 0.0331(12) 0.0622(16) 0.0415(12) -0.0192(11) -0.0038(9) -0.0298(11)
O4 0.0254(11) 0.0406(13) 0.0635(15) -0.0264(11) -0.0120(10) -0.0040(9)
O5 0.0661(17) 0.0384(13) 0.0441(13) -0.0202(10) -0.0155(12) -0.0129(12)
O6 0.0349(12) 0.0539(15) 0.0306(11) -0.0052(10) -0.0079(9) -0.0201(11)
O7 0.0660(18) 0.0445(15) 0.0418(14) -0.0131(11) -0.0220(12) 0.0031(13)
O8 0.0747(18) 0.0504(15) 0.0356(13) -0.0104(11) -0.0239(12) -0.0227(14)
O9 0.0235(11) 0.0605(15) 0.0515(14) -0.0301(12) 0.0058(9) -0.0195(10)
O10 0.0405(14) 0.0528(17) 0.097(2) -0.0412(16) -0.0064(14) -0.0152(12)
O11 0.0397(14) 0.106(3) 0.0533(16) -0.0268(16) -0.0014(12) -0.0461(16)
O12 0.0288(13) 0.075(2) 0.0612(17) -0.0259(14) -0.0042(11) -0.0102(13)
C1 0.0211(13) 0.0312(14) 0.0345(14) -0.0165(11) -0.0007(11) -0.0100(11)
C2 0.0225(13) 0.0310(15) 0.0363(15) -0.0158(12) -0.0021(11) -0.0073(11)
C3 0.0223(13) 0.0357(16) 0.0359(15) -0.0176(12) -0.0027(11) -0.0097(12)
C4 0.0321(16) 0.0418(18) 0.0444(18) -0.0147(14) 0.0010(13) -0.0189(14)
C5 0.0308(16) 0.0388(17) 0.0390(17) -0.0057(13) -0.0055(13) -0.0111(13)
C6 0.0238(14) 0.0376(16) 0.0338(15) -0.0134(12) -0.0045(11) -0.0075(12)
C7 0.0259(14) 0.0349(16) 0.0325(14) -0.0156(12) -0.0023(11) -0.0119(12)
C8 0.0234(14) 0.0436(17) 0.0356(15) -0.0248(13) 0.0003(11) -0.0108(12)
C9 0.0389(17) 0.0343(16) 0.0290(14) -0.0118(12) -0.0068(12) -0.0130(13)
C10 0.0398(17) 0.0273(14) 0.0273(14) -0.0090(11) -0.0023(12) -0.0095(12)
C11 0.051(2) 0.0318(16) 0.0351(16) -0.0086(12) -0.0160(14) -0.0083(14)
C12 0.120(4) 0.051(2) 0.060(3) -0.034(2) -0.045(3) 0.004(3)
C13 0.127(5) 0.054(3) 0.085(3) -0.045(3) -0.067(3) 0.035(3)
C14 0.068(3) 0.043(2) 0.056(2) -0.0221(17) -0.032(2) 0.0138(19)
C15 0.0343(16) 0.0386(17) 0.0288(14) -0.0081(12) -0.0033(12) -0.0184(13)
C16 0.050(2) 0.0437(19) 0.0282(15) -0.0076(13) -0.0099(14) -0.0165(16)
C17 0.0254(14) 0.0432(17) 0.0348(15) -0.0168(13) 0.0019(11) -0.0140(13)
C18 0.0255(14) 0.0461(18) 0.0356(15) -0.0184(13) 0.0001(12) -0.0144(13)
C19 0.0270(15) 0.053(2) 0.0313(15) -0.0180(13) 0.0016(12) -0.0196(14)
C20 0.0430(19) 0.061(2) 0.051(2) -0.0217(17) 0.0081(15) -0.0335(18)
C21 0.050(2) 0.042(2) 0.064(2) -0.0156(17) 0.0006(18) -0.0208(17)
C22 0.0294(16) 0.0441(19) 0.050(2) -0.0145(15) -0.0001(14) -0.0103(14)
C23 0.0277(15) 0.0493(19) 0.0368(16) -0.0196(14) -0.0013(12) -0.0160(14)
C24 0.0269(16) 0.077(3) 0.0328(16) -0.0173(16) 0.0012(12) -0.0253(17)
C25 0.0400(18) 0.0413(18) 0.0382(17) -0.0173(14) -0.0005(13) -0.0156(14)
C26 0.0405(19) 0.044(2) 0.0463(19) -0.0106(15) -0.0005(15) -0.0170(15)
C27 0.0401(19) 0.0322(17) 0.061(2) -0.0127(15) -0.0049(16) -0.0102(14)
C28 0.0344(17) 0.0354(17) 0.061(2) -0.0241(16) 0.0000(15) -0.0109(14)
C29 0.0201(13) 0.0335(15) 0.0484(18) -0.0211(13) -0.0015(12) -0.0099(11)
C30 0.0212(13) 0.0437(18) 0.0426(17) -0.0240(14) -0.0004(12) -0.0122(12)
C31 0.0343(17) 0.052(2) 0.053(2) -0.0317(17) 0.0035(14) -0.0158(15)
C32 0.0362(18) 0.076(3) 0.052(2) -0.041(2) 0.0052(15) -0.0220(18)
C33 0.0401(19) 0.073(3) 0.0396(18) -0.0212(18) -0.0002(15) -0.0229(18)
C34 0.0418(19) 0.053(2) 0.0391(17) -0.0162(15) -0.0024(14) -0.0217(16)
C35 0.069(3) 0.049(2) 0.082(3) -0.030(2) -0.001(2) -0.018(2)
C36 0.116(5) 0.058(3) 0.130(6) -0.052(3) 0.008(4) -0.025(3)
C37 0.161(8) 0.126(7) 0.142(7) -0.107(6) -0.001(6) -0.035(6)
C38 0.112(5) 0.104(5) 0.093(4) -0.072(4) -0.006(4) -0.017(4)
C39 0.047(2) 0.083(3) 0.053(2) -0.046(2) 0.0043(17) -0.021(2)
C40 0.0315(17) 0.091(3) 0.0396(18) -0.030(2) -0.0009(14) -0.0237(19)
C41 0.038(2) 0.171(6) 0.044(2) -0.053(3) 0.0067(18) -0.043(3)
C42 0.047(3) 0.176(7) 0.029(2) 0.007(3) -0.0064(18) -0.048(3)
C43 0.042(2) 0.118(5) 0.046(3) 0.020(3) -0.0131(19) -0.030(3)
C44 0.040(2) 0.065(3) 0.052(2) 0.0049(19) -0.0074(17) -0.0142(19)
N1 0.0318(13) 0.0330(13) 0.0417(14) -0.0183(11) -0.0029(11) -0.0114(11)
N2 0.0277(13) 0.0406(15) 0.0404(14) -0.0191(11) -0.0006(10) -0.0129(11)
N3 0.0391(15) 0.0484(17) 0.0482(17) -0.0271(14) 0.0000(12) -0.0123(13)
N4 0.0339(15) 0.064(2) 0.0348(15) -0.0101(13) -0.0050(11) -0.0160(14)

loop_
_atom_type_symbol
_atom_type_description
_atom_type_scat_dispersion_real
_atom_type_scat_dispersion_imag
_atom_type_scat_source
C C 0.0033 0.0016 'International Tables Vol C Tables 4.2.6.8 and 6.1.1.4'
H H 0.0000 0.0000 'International Tables Vol C Tables 4.2.6.8 and 6.1.1.4'
N N 0.0061 0.0033 'International Tables Vol C Tables 4.2.6.8 and 6.1.1.4'
O O 0.0106 0.0060 'International Tables Vol C Tables 4.2.6.8 and 6.1.1.4'
Mn Mn 0.3368 0.7283 'International Tables Vol C Tables 4.2.6.8 and 6.1.1.4'

loop_
_geom_angle_atom_site_label_1
_geom_angle_atom_site_label_2
_geom_angle_atom_site_label_3
_geom_angle
_geom_angle_site_symmetry_1
_geom_angle_site_symmetry_3
O4 Mn1 O1 110.94(9) 1_655 .
O4 Mn1 O5 120.96(10) 1_655 .
O1 Mn1 O5 92.69(10) . .
O4 Mn1 N1 102.53(9) 1_655 .
O1 Mn1 N1 142.11(9) . .
O5 Mn1 N1 84.68(10) . .
O4 Mn1 N2 86.29(9) 1_655 .
O1 Mn1 N2 91.96(9) . .
O5 Mn1 N2 148.18(10) . .
N1 Mn1 N2 72.61(10) . .
O3 Mn2 O3 180.0 2_666 1_655
O3 Mn2 O6 88.53(9) 2_666 2_766
O3 Mn2 O6 91.47(9) 1_655 2_766
O3 Mn2 O6 91.47(9) 2_666 .
O3 Mn2 O6 88.53(9) 1_655 .
O6 Mn2 O6 180.00(9) 2_766 .
O3 Mn2 O1 95.18(9) 2_666 .
O3 Mn2 O1 84.82(9) 1_655 .
O6 Mn2 O1 96.26(9) 2_766 .
O6 Mn2 O1 83.74(9) . .
O3 Mn2 O1 84.82(9) 2_666 2_766
O3 Mn2 O1 95.18(9) 1_655 2_766
O6 Mn2 O1 83.74(9) 2_766 2_766
O6 Mn2 O1 96.26(9) . 2_766
O1 Mn2 O1 180.00(12) . 2_766
O8 Mn3 N4 169.43(13) . .
O8 Mn3 N3 96.70(11) . .
N4 Mn3 N3 74.10(12) . .
O8 Mn3 O12 98.52(11) . .
N4 Mn3 O12 87.12(11) . .
N3 Mn3 O12 91.57(11) . .
O8 Mn3 O9 94.98(10) . 1_655
N4 Mn3 O9 88.99(11) . 1_655
N3 Mn3 O9 139.24(10) . 1_655
O12 Mn3 O9 124.99(11) . 1_655
O9 Mn4 O9 180.000(1) 2_575 1_655
O9 Mn4 O7 90.54(10) 2_575 .
O9 Mn4 O7 89.46(10) 1_655 .
O9 Mn4 O7 89.46(10) 2_575 2_675
O9 Mn4 O7 90.54(10) 1_655 2_675
O7 Mn4 O7 180.00(13) . 2_675
O9 Mn4 O11 100.59(10) 2_575 .
O9 Mn4 O11 79.41(10) 1_655 .
O7 Mn4 O11 94.92(12) . .
O7 Mn4 O11 85.08(12) 2_675 .
O9 Mn4 O11 79.41(10) 2_575 2_675
O9 Mn4 O11 100.59(10) 1_655 2_675
O7 Mn4 O11 85.08(12) . 2_675
O7 Mn4 O11 94.92(12) 2_675 2_675
O11 Mn4 O11 180.000(1) . 2_675
C7 O1 Mn1 103.65(18) . .
C7 O1 Mn2 143.2(2) . .
Mn1 O1 Mn2 97.85(8) . .
H1WA O1W H1WB 137.6 . .
H2WA O2W H2WB 111.5 . .
C8 O3 Mn2 139.4(2) . 1_455
C8 O4 Mn1 115.5(2) . 1_455
C15 O5 Mn1 102.0(2) . .
C15 O6 Mn2 129.9(2) . .
C16 O7 Mn4 133.1(2) . .
C16 O8 Mn3 124.8(2) . .
C23 O9 Mn4 141.0(2) . 1_455
C23 O9 Mn3 100.8(2) . 1_455
Mn4 O9 Mn3 100.34(9) 1_455 1_455
C24 O11 Mn4 161.9(3) . .
C24 O12 Mn3 98.0(2) . .
C2 C1 C6 119.7(3) . .
C2 C1 C7 119.8(3) . .
C6 C1 C7 120.5(3) . .
C3 C2 C1 120.6(3) . .
C3 C2 H2A 119.7 . .
C1 C2 H2A 119.7 . .
C2 C3 C4 119.2(3) . .
C2 C3 C8 122.9(3) . .
C4 C3 C8 117.8(3) . .
C5 C4 C3 120.3(3) . .
C5 C4 H4A 119.9 . .
C3 C4 H4A 119.9 . .
C6 C5 C4 120.1(3) . .
C6 C5 H5A 119.9 . .
C4 C5 H5A 119.9 . .
C5 C6 C1 120.1(3) . .
C5 C6 H6A 120.0 . .
C1 C6 H6A 120.0 . .
O2 C7 O1 121.1(3) . .
O2 C7 C1 120.4(3) . .
O1 C7 C1 118.4(3) . .
O3 C8 O4 123.9(3) . .
O3 C8 C3 116.5(3) . .
O4 C8 C3 119.6(3) . .
C14 C9 C10 119.3(3) . .
C14 C9 C15 120.0(3) . .
C10 C9 C15 120.7(3) . .
C11 C10 C9 120.7(3) . .
C11 C10 H10A 119.7 . .
C9 C10 H10A 119.7 . .
C10 C11 C12 118.7(3) . .
C10 C11 C16 121.1(3) . .
C12 C11 C16 120.0(3) . .
C13 C12 C11 121.0(4) . .
C13 C12 H12A 119.5 . .
C11 C12 H12A 119.5 . .
C14 C13 C12 120.1(4) . .
C14 C13 H13A 120.0 . .
C12 C13 H13A 120.0 . .
C13 C14 C9 120.2(3) . .
C13 C14 H14A 119.9 . .
C9 C14 H14A 119.9 . .
O5 C15 O6 121.3(3) . .
O5 C15 C9 120.0(3) . .
O6 C15 C9 118.7(3) . .
O7 C16 O8 125.4(3) . .
O7 C16 C11 118.1(3) . .
O8 C16 C11 116.5(3) . .
C22 C17 C18 119.8(3) . .
C22 C17 C23 120.5(3) . .
C18 C17 C23 119.7(3) . .
C19 C18 C17 120.4(3) . .
C19 C18 H18A 119.8 . .
C17 C18 H18A 119.8 . .
C20 C19 C18 119.8(3) . .
C20 C19 C24 119.9(3) . .
C18 C19 C24 120.3(3) . .
C19 C20 C21 120.6(3) . .
C19 C20 H20A 119.7 . .
C21 C20 H20A 119.7 . .
C22 C21 C20 119.9(4) . .
C22 C21 H21A 120.1 . .
C20 C21 H21A 120.1 . .
C21 C22 C17 119.5(3) . .
C21 C22 H22A 120.2 . .
C17 C22 H22A 120.2 . .
O10 C23 O9 120.0(3) . .
O10 C23 C17 121.6(3) . .
O9 C23 C17 118.4(3) . .
O11 C24 O12 122.5(3) . .
O11 C24 C19 118.6(4) . .
O12 C24 C19 118.9(3) . .
N1 C25 C26 122.7(3) . .
N1 C25 H25A 118.6 . .
C26 C25 H25A 118.6 . .
C27 C26 C25 118.3(3) . .
C27 C26 H26A 120.8 . .
C25 C26 H26A 120.8 . .
C26 C27 C28 119.5(3) . .
C26 C27 H27A 120.2 . .
C28 C27 H27A 120.2 . .
C27 C28 C29 119.1(3) . .
C27 C28 H28A 120.5 . .
C29 C28 H28A 120.5 . .
N1 C29 C28 121.4(3) . .
N1 C29 C30 116.3(3) . .
C28 C29 C30 122.3(3) . .
N2 C30 C31 120.9(3) . .
N2 C30 C29 115.8(3) . .
C31 C30 C29 123.3(3) . .
C32 C31 C30 119.6(4) . .
C32 C31 H31A 120.2 . .
C30 C31 H31A 120.2 . .
C31 C32 C33 119.2(3) . .
C31 C32 H32A 120.4 . .
C33 C32 H32A 120.4 . .
C32 C33 C34 118.7(4) . .
C32 C33 H33A 120.7 . .
C34 C33 H33A 120.7 . .
N2 C34 C33 122.4(4) . .
N2 C34 H34A 118.8 . .
C33 C34 H34A 118.8 . .
N3 C35 C36 121.9(5) . .
N3 C35 H35A 119.1 . .
C36 C35 H35A 119.1 . .
C37 C36 C35 117.9(6) . .
C37 C36 H36A 121.0 . .
C35 C36 H36A 121.0 . .
C36 C37 C38 120.5(6) . .
C36 C37 H37A 119.7 . .
C38 C37 H37A 119.7 . .
C39 C38 C37 119.5(6) . .
C39 C38 H38A 120.2 . .
C37 C38 H38A 120.2 . .
N3 C39 C38 120.1(5) . .
N3 C39 C40 116.8(4) . .
C38 C39 C40 123.1(5) . .
N4 C40 C41 119.7(5) . .
N4 C40 C39 115.8(3) . .
C41 C40 C39 124.5(4) . .
C42 C41 C40 119.7(5) . .
C42 C41 H41A 120.1 . .
C40 C41 H41A 120.1 . .
C43 C42 C41 119.9(4) . .
C43 C42 H42A 120.1 . .
C41 C42 H42A 120.1 . .
C42 C43 C44 118.7(6) . .
C42 C43 H43A 120.6 . .
C44 C43 H43A 120.6 . .
N4 C44 C43 122.5(5) . .
N4 C44 H44A 118.8 . .
C43 C44 H44A 118.8 . .
C25 N1 C29 118.9(3) . .
C25 N1 Mn1 123.3(2) . .
C29 N1 Mn1 117.8(2) . .
C34 N2 C30 119.3(3) . .
C34 N2 Mn1 123.2(2) . .
C30 N2 Mn1 117.5(2) . .
C35 N3 C39 120.0(4) . .
C35 N3 Mn3 123.9(3) . .
C39 N3 Mn3 115.4(3) . .
C40 N4 C44 119.5(4) . .
C40 N4 Mn3 117.2(3) . .
C44 N4 Mn3 123.3(3) . .

loop_
_geom_bond_atom_site_label_1
_geom_bond_atom_site_label_2
_geom_bond_distance
_geom_bond_site_symmetry_2
Mn1 O4 2.193(2) 1_655
Mn1 O1 2.201(2) .
Mn1 O5 2.204(2) .
Mn1 N1 2.246(3) .
Mn1 N2 2.262(3) .
Mn2 O3 2.109(2) 2_666
Mn2 O3 2.109(2) 1_655
Mn2 O6 2.143(2) 2_766
Mn2 O6 2.143(2) .
Mn2 O1 2.219(2) .
Mn2 O1 2.219(2) 2_766
Mn3 O8 2.070(2) .
Mn3 N4 2.212(3) .
Mn3 N3 2.230(3) .
Mn3 O12 2.233(3) .
Mn3 O9 2.235(2) 1_655
Mn4 O9 2.156(2) 2_575
Mn4 O9 2.156(2) 1_655
Mn4 O7 2.161(3) .
Mn4 O7 2.161(3) 2_675
Mn4 O11 2.221(3) .
Mn4 O11 2.221(3) 2_675
O1 C7 1.293(3) .
O2 C7 1.233(4) .
O1W H1WA 0.8703 .
O1W H1WB 0.9000 .
O2W H2WA 0.8578 .
O2W H2WB 0.8708 .
O3 C8 1.254(4) .
O3 Mn2 2.109(2) 1_455
O4 C8 1.268(4) .
O4 Mn1 2.193(2) 1_455
O5 C15 1.248(4) .
O6 C15 1.268(4) .
O7 C16 1.247(4) .
O8 C16 1.256(4) .
O9 C23 1.283(4) .
O9 Mn4 2.156(2) 1_455
O9 Mn3 2.235(2) 1_455
O10 C23 1.241(4) .
O11 C24 1.246(5) .
O12 C24 1.255(5) .
C1 C2 1.390(4) .
C1 C6 1.389(4) .
C1 C7 1.501(4) .
C2 C3 1.382(4) .
C2 H2A 0.9300 .
C3 C4 1.399(4) .
C3 C8 1.508(4) .
C4 C5 1.383(4) .
C4 H4A 0.9300 .
C5 C6 1.382(4) .
C5 H5A 0.9300 .
C6 H6A 0.9300 .
C9 C14 1.386(5) .
C9 C10 1.389(4) .
C9 C15 1.493(4) .
C10 C11 1.382(5) .
C10 H10A 0.9300 .
C11 C12 1.384(5) .
C11 C16 1.507(4) .
C12 C13 1.373(6) .
C12 H12A 0.9300 .
C13 C14 1.370(6) .
C13 H13A 0.9300 .
C14 H14A 0.9300 .
C17 C22 1.391(5) .
C17 C18 1.393(4) .
C17 C23 1.490(4) .
C18 C19 1.381(4) .
C18 H18A 0.9300 .
C19 C20 1.374(5) .
C19 C24 1.512(5) .
C20 C21 1.390(5) .
C20 H20A 0.9300 .
C21 C22 1.389(5) .
C21 H21A 0.9300 .
C22 H22A 0.9300 .
C25 N1 1.333(4) .
C25 C26 1.399(5) .
C25 H25A 0.9300 .
C26 C27 1.371(5) .
C26 H26A 0.9300 .
C27 C28 1.389(5) .
C27 H27A 0.9300 .
C28 C29 1.392(5) .
C28 H28A 0.9300 .
C29 N1 1.347(4) .
C29 C30 1.486(5) .
C30 N2 1.347(4) .
C30 C31 1.392(5) .
C31 C32 1.376(5) .
C31 H31A 0.9300 .
C32 C33 1.379(6) .
C32 H32A 0.9300 .
C33 C34 1.385(5) .
C33 H33A 0.9300 .
C34 N2 1.337(4) .
C34 H34A 0.9300 .
C35 N3 1.333(6) .
C35 C36 1.395(7) .
C35 H35A 0.9300 .
C36 C37 1.345(9) .
C36 H36A 0.9300 .
C37 C38 1.384(10) .
C37 H37A 0.9300 .
C38 C39 1.370(7) .
C38 H38A 0.9300 .
C39 N3 1.349(5) .
C39 C40 1.481(7) .
C40 N4 1.339(5) .
C40 C41 1.408(5) .
C41 C42 1.364(9) .
C41 H41A 0.9300 .
C42 C43 1.357(10) .
C42 H42A 0.9300 .
C43 C44 1.375(6) .
C43 H43A 0.9300 .
C44 N4 1.341(5) .
C44 H44A 0.9300 .
